data_7120560
loop_
_publ_author_name
'Layfield, Richard'
'Day, Benjamin M. Morgan'
'Guo, Fu-Sheng'
'Pugh, Thomas'
'Grindell, Richard'

_publ_section_title
;
 Activation of C--H bonds by rare-earth metallocene-butyl complexes
;
_journal_name_full 'Chem. Commun.'
_journal_paper_doi 10.1039/C7CC05597H
_journal_year 2017
_chemical_formula_moiety 'C33 H37 N2 Y'
_chemical_formula_sum 'C33 H37 N2 Y'
_chemical_formula_weight 550.55
_chemical_properties_physical Air-sensitive,Moisture-sensitive
_space_group_crystal_system monoclinic
_space_group_IT_number 14
_space_group_name_Hall '-P 2ybc'
_space_group_name_H-M_alt 'P 1 21/c 1'
_symmetry_space_group_name_Hall '-P 2ybc'
_symmetry_space_group_name_H-M 'P 1 21/c 1'
_atom_sites_solution_hydrogens geom
_atom_sites_solution_primary dual
_audit_creation_date 2017-05-27
_audit_creation_method
;
Olex2 1.2
(compiled 2017.03.28 svn.r3405 for OlexSys, GUI svn.r5337)
;
_audit_update_record
;
2017-07-18 deposited with the CCDC.
2017-08-15 downloaded from the CCDC.
;
_cell_angle_alpha 90
_cell_angle_beta 110.351(10)
_cell_angle_gamma 90
_cell_formula_units_Z 8
_cell_length_a 17.8886(16)
_cell_length_b 14.8409(10)
_cell_length_c 22.412(2)
_cell_measurement_reflns_used 5844
_cell_measurement_temperature 150.01(12)
_cell_measurement_theta_max 26.8050
_cell_measurement_theta_min 3.5940
_cell_volume 5578.6(9)
_computing_cell_refinement 'CrysAlisPro 1.171.39.27b (Rigaku OD, 2015)'
_computing_data_collection 'CrysAlisPro 1.171.39.27b (Rigaku OD, 2015)'
_computing_data_reduction 'CrysAlisPro 1.171.39.27b (Rigaku OD, 2015)'
_computing_molecular_graphics 'Olex2 (Dolomanov et al., 2009)'
_computing_publication_material 'Olex2 (Dolomanov et al., 2009)'
_computing_structure_refinement 'ShelXL (Sheldrick, 2015)'
_computing_structure_solution 'ShelXT (Sheldrick, 2015)'
_diffrn_ambient_environment N~2~
_diffrn_ambient_temperature 150.01(12)
_diffrn_detector 'CCD plate'
_diffrn_detector_area_resol_mean 8.0714
_diffrn_detector_type Eos
_diffrn_measured_fraction_theta_full 0.997
_diffrn_measured_fraction_theta_max 0.997
_diffrn_measurement_details
;
List of Runs (angles in degrees, time in seconds):

  # Type    Start    End  Width  t~exp~   \w     \q     \k     \f   Frames
#--------------------------------------------------------------------------
  1  \w    -25.00  43.00   1.00    7.50    --   18.86 -37.00 -60.00   68
  2  \w     48.00  80.00   1.00    7.50    --   18.86  37.00-120.00   32
  3  \w     52.00  78.00   1.00    7.50    --   18.86  57.00-120.00   26
  4  \w      6.00  40.00   1.00    7.50    --   18.86  57.00-120.00   34
  5  \w     -6.00  22.00   1.00    7.50    --   18.86  37.00-120.00   28
  6  \w    -53.00  88.00   1.00    7.50    --   18.86   0.00-180.00  141
  7  \w     55.00  87.00   1.00    7.50    --   18.86-178.00 -90.00   32
  8  \w    -94.00 -38.00   1.00    7.50    --  -17.77-178.00  60.00   56
;
_diffrn_measurement_device 'four-circle diffractometer'
_diffrn_measurement_device_type 'SuperNova, Single source at offset/far, Eos'
_diffrn_measurement_method '\w scans'
_diffrn_orient_matrix_type 'CrysAlisPro convention (1999,Acta A55,543-557)'
_diffrn_orient_matrix_UB_11 0.0364052000
_diffrn_orient_matrix_UB_12 -0.0222656000
_diffrn_orient_matrix_UB_13 0.0034957000
_diffrn_orient_matrix_UB_21 -0.0111600000
_diffrn_orient_matrix_UB_22 -0.0026574000
_diffrn_orient_matrix_UB_23 -0.0335483000
_diffrn_orient_matrix_UB_31 0.0184768000
_diffrn_orient_matrix_UB_32 0.0422149000
_diffrn_orient_matrix_UB_33 -0.0002388000
_diffrn_radiation_monochromator mirror
_diffrn_radiation_probe x-ray
_diffrn_radiation_type MoK\a
_diffrn_radiation_wavelength 0.71073
_diffrn_reflns_av_unetI/netI 0.1094
_diffrn_reflns_Laue_measured_fraction_full 0.997
_diffrn_reflns_Laue_measured_fraction_max 0.997
_diffrn_reflns_limit_h_max 20
_diffrn_reflns_limit_h_min -21
_diffrn_reflns_limit_k_max 17
_diffrn_reflns_limit_k_min -17
_diffrn_reflns_limit_l_max 26
_diffrn_reflns_limit_l_min -13
_diffrn_reflns_number 10178
_diffrn_reflns_point_group_measured_fraction_full 0.997
_diffrn_reflns_point_group_measured_fraction_max 0.997
_diffrn_reflns_theta_full 25.242
_diffrn_reflns_theta_max 25.350
_diffrn_reflns_theta_min 3.337
_diffrn_source 'micro-focus sealed X-ray tube'
_diffrn_source_type 'SuperNova (Mo) X-ray Source'
_exptl_absorpt_coefficient_mu 2.114
_exptl_absorpt_correction_T_max 1.00000
_exptl_absorpt_correction_T_min 0.24527
_exptl_absorpt_correction_type multi-scan
_exptl_absorpt_process_details
;
CrysAlisPro 1.171.39.27b (Rigaku Oxford Diffraction, 2015)
Empirical absorption correction using spherical harmonics,
 implemented in SCALE3 ABSPACK scaling algorithm.
;
_exptl_crystal_colour yellow
_exptl_crystal_colour_primary yellow
_exptl_crystal_density_diffrn 1.311
_exptl_crystal_description block
_exptl_crystal_F_000 2304
_exptl_crystal_recrystallization_method 'Re-crystallisation from solvent: Toluene'
_exptl_crystal_size_max 0.5
_exptl_crystal_size_mid 0.4
_exptl_crystal_size_min 0.15
_refine_diff_density_max 2.019
_refine_diff_density_min -1.620
_refine_diff_density_rms 0.162
_refine_ls_extinction_method none
_refine_ls_goodness_of_fit_ref 1.119
_refine_ls_hydrogen_treatment constr
_refine_ls_matrix_type full
_refine_ls_number_parameters 664
_refine_ls_number_reflns 10178
_refine_ls_number_restraints 6
_refine_ls_restrained_S_all 1.119
_refine_ls_R_factor_all 0.1318
_refine_ls_R_factor_gt 0.0922
_refine_ls_shift/su_max 0.000
_refine_ls_shift/su_mean 0.000
_refine_ls_structure_factor_coef Fsqd
_refine_ls_weighting_details 'w=1/[\s^2^(Fo^2^)+(0.0001P)^2^+79.1563P] where P=(Fo^2^+2Fc^2^)/3'
_refine_ls_weighting_scheme calc
_refine_ls_wR_factor_gt 0.2118
_refine_ls_wR_factor_ref 0.2279
_reflns_Friedel_coverage 0.000
_reflns_number_gt 6968
_reflns_number_total 10178
_reflns_threshold_expression 'I > 2\s(I)'
_cod_data_source_file c7cc05597h2.cif
_cod_data_source_block (CpMe)2Y(IMes')
_cod_original_cell_volume 5578.7(9)
_cod_database_code 7120560
_shelx_shelxl_version_number 2014/7
_chemical_oxdiff_formula Y1N2C33H37
_shelx_space_group_comment
;
The symmetry employed for this shelxl refinement is uniquely defined
by the following loop, which should always be used as a source of
symmetry information in preference to the above space-group names.
They are only intended as comments.
;
_olex2_refinement_description
;
1. Twinned data refinement
 Scales: 0.725(3)
 0.275(3)
2. Fixed Uiso
 At 1.2 times of:
  All C(H) groups, All C(H,H) groups
 At 1.5 times of:
  All C(H,H,H) groups
3. Uiso/Uaniso restraints and constraints
Uanis(C30) \\sim Ueq: with sigma of 0.01 and sigma for terminal atoms of 0.02
4.a Secondary CH2 refined with riding coordinates:
 C10(H10A,H10B), C43(H43A,H43B)
4.b Aromatic/amide H refined with riding coordinates:
 C2(H2), C3(H3), C6(H6), C8(H8), C15(H15), C17(H17), C23(H23), C24(H24),
 C25(H25), C26(H26), C29(H29), C30(H30), C31(H31), C32(H32), C35(H35), C36(H36),
  C39(H39), C41(H41), C48(H48), C50(H50), C56(H56), C57(H57), C58(H58),
 C59(H59), C62(H62), C63(H63), C64(H64), C65(H65)
4.c Idealised Me refined as rotating group:
 C11(H11A,H11B,H11C), C12(H12A,H12B,H12C), C19(H19A,H19B,H19C), C20(H20A,H20B,
 H20C), C21(H21A,H21B,H21C), C27(H27A,H27B,H27C), C33(H33A,H33B,H33C), C44(H44A,
 H44B,H44C), C45(H45A,H45B,H45C), C52(H52A,H52B,H52C), C53(H53A,H53B,H53C),
 C54(H54A,H54B,H54C), C60(H60A,H60B,H60C), C66(H66A,H66B,H66C)
;
_olex2_submission_special_instructions 'No special instructions were received'
_oxdiff_exptl_absorpt_empirical_details
;
Empirical correction (ABSPACK) includes:
- Absorption correction using spherical harmonics
- Frame scaling
;
_oxdiff_exptl_absorpt_empirical_full_max 3.055
_oxdiff_exptl_absorpt_empirical_full_min 0.546

loop_
_space_group_symop_operation_xyz
'x, y, z'
'-x, y+1/2, -z+1/2'
'-x, -y, -z'
'x, -y-1/2, z-1/2'

loop_
_atom_site_label
_atom_site_type_symbol
_atom_site_fract_x
_atom_site_fract_y
_atom_site_fract_z
_atom_site_U_iso_or_equiv
_atom_site_adp_type
_atom_site_occupancy
_atom_site_site_symmetry_order
_atom_site_calc_flag
_atom_site_refinement_flags_posn
_atom_site_refinement_flags_adp
Y1 Y 0.18327(5) 0.66117(6) 0.10969(4) 0.0141(2) Uani 1 1 d . .
N1 N 0.0302(5) 0.6812(5) -0.0308(4) 0.0162(17) Uani 1 1 d . .
N2 N 0.0037(4) 0.7878(5) 0.0231(4) 0.0138(16) Uani 1 1 d . .
C1 C 0.0621(5) 0.7277(6) 0.0245(4) 0.0140(19) Uani 1 1 d . .
C2 C -0.0638(6) 0.7754(6) -0.0311(5) 0.021(2) Uani 1 1 d . .
H2 H -0.1112 0.8078 -0.0423 0.025 Uiso 1 1 calc R .
C3 C -0.0470(6) 0.7085(6) -0.0634(5) 0.021(2) Uani 1 1 d . .
H3 H -0.0812 0.6843 -0.1014 0.025 Uiso 1 1 calc R .
C4 C 0.0728(5) 0.6114(6) -0.0516(4) 0.015(2) Uani 1 1 d . .
C5 C 0.1053(5) 0.5384(6) -0.0111(4) 0.0135(19) Uani 1 1 d . .
C6 C 0.1453(6) 0.4727(6) -0.0349(5) 0.019(2) Uani 1 1 d . .
H6 H 0.1643 0.4208 -0.0112 0.022 Uiso 1 1 calc R .
C7 C 0.1572(5) 0.4840(6) -0.0932(4) 0.015(2) Uani 1 1 d . .
C8 C 0.1269(6) 0.5590(6) -0.1289(4) 0.019(2) Uani 1 1 d . .
H8 H 0.1344 0.5664 -0.1676 0.023 Uiso 1 1 calc R .
C9 C 0.0852(6) 0.6245(6) -0.1091(4) 0.016(2) Uani 1 1 d . .
C10 C 0.1049(5) 0.5311(6) 0.0541(4) 0.0149(19) Uani 1 1 d . .
H10A H 0.1293 0.4751 0.0737 0.018 Uiso 1 1 calc R .
H10B H 0.0509 0.5338 0.0546 0.018 Uiso 1 1 calc R .
C11 C 0.2060(7) 0.4144(7) -0.1123(5) 0.031(3) Uani 1 1 d . .
H11A H 0.2576 0.4389 -0.1072 0.046 Uiso 1 1 calc GR .
H11B H 0.1794 0.3979 -0.1561 0.046 Uiso 1 1 calc GR .
H11C H 0.2122 0.3620 -0.0859 0.046 Uiso 1 1 calc GR .
C12 C 0.0558(7) 0.7079(7) -0.1503(5) 0.027(2) Uani 1 1 d . .
H12A H 0.0004 0.7009 -0.1753 0.041 Uiso 1 1 calc GR .
H12B H 0.0859 0.7154 -0.1780 0.041 Uiso 1 1 calc GR .
H12C H 0.0627 0.7600 -0.1235 0.041 Uiso 1 1 calc GR .
C13 C 0.0149(6) 0.8583(6) 0.0699(5) 0.019(2) Uani 1 1 d . .
C14 C 0.0664(6) 0.9288(6) 0.0691(5) 0.022(2) Uani 1 1 d . .
C15 C 0.0800(7) 0.9955(7) 0.1163(5) 0.030(3) Uani 1 1 d . .
H15 H 0.1156 1.0420 0.1180 0.036 Uiso 1 1 calc R .
C16 C 0.0417(7) 0.9932(7) 0.1603(5) 0.028(3) Uani 1 1 d . .
C17 C -0.0103(7) 0.9240(7) 0.1576(5) 0.029(3) Uani 1 1 d . .
H17 H -0.0362 0.9230 0.1871 0.034 Uiso 1 1 calc R .
C18 C -0.0262(6) 0.8546(6) 0.1121(5) 0.021(2) Uani 1 1 d . .
C19 C 0.1051(6) 0.9353(7) 0.0195(5) 0.027(2) Uani 1 1 d . .
H19A H 0.1540 0.9018 0.0333 0.040 Uiso 1 1 calc GR .
H19B H 0.1161 0.9973 0.0136 0.040 Uiso 1 1 calc GR .
H19C H 0.0699 0.9110 -0.0199 0.040 Uiso 1 1 calc GR .
C20 C 0.0558(8) 1.0687(8) 0.2094(6) 0.044(3) Uani 1 1 d . .
H20A H 0.1100 1.0889 0.2218 0.067 Uiso 1 1 calc GR .
H20B H 0.0456 1.0465 0.2461 0.067 Uiso 1 1 calc GR .
H20C H 0.0205 1.1180 0.1912 0.067 Uiso 1 1 calc GR .
C21 C -0.0843(6) 0.7819(7) 0.1118(5) 0.032(3) Uani 1 1 d . .
H21A H -0.1375 0.8021 0.0887 0.048 Uiso 1 1 calc GR .
H21B H -0.0797 0.7678 0.1547 0.048 Uiso 1 1 calc GR .
H21C H -0.0731 0.7290 0.0917 0.048 Uiso 1 1 calc GR .
C22 C 0.1420(6) 0.5868(7) 0.2032(5) 0.023(2) Uani 1 1 d . .
C23 C 0.0982(6) 0.6669(8) 0.1873(5) 0.029(2) Uani 1 1 d . .
H23 H 0.0430 0.6707 0.1692 0.034 Uiso 1 1 calc R .
C24 C 0.1501(7) 0.7399(8) 0.2028(5) 0.032(3) Uani 1 1 d . .
H24 H 0.1358 0.8003 0.1963 0.038 Uiso 1 1 calc R .
C25 C 0.2281(6) 0.7061(7) 0.2300(5) 0.026(2) Uani 1 1 d . .
H25 H 0.2744 0.7402 0.2455 0.031 Uiso 1 1 calc R .
C26 C 0.2235(6) 0.6114(7) 0.2296(4) 0.022(2) Uani 1 1 d . .
H26 H 0.2664 0.5719 0.2441 0.026 Uiso 1 1 calc R .
C27 C 0.1095(7) 0.4930(7) 0.1984(5) 0.034(3) Uani 1 1 d . .
H27A H 0.0604 0.4893 0.1629 0.051 Uiso 1 1 calc GR .
H27B H 0.1000 0.4782 0.2369 0.051 Uiso 1 1 calc GR .
H27C H 0.1473 0.4513 0.1924 0.051 Uiso 1 1 calc GR .
C28 C 0.3083(6) 0.7618(6) 0.1106(5) 0.019(2) Uani 1 1 d . .
C29 C 0.3392(6) 0.6803(7) 0.1389(5) 0.024(2) Uani 1 1 d . .
H29 H 0.3703 0.6725 0.1815 0.029 Uiso 1 1 calc R .
C30 C 0.3170(6) 0.6135(7) 0.0947(5) 0.022(2) Uani 1 1 d . U
H30 H 0.3306 0.5530 0.1026 0.026 Uiso 1 1 calc R .
C31 C 0.2705(6) 0.6492(6) 0.0356(5) 0.019(2) Uani 1 1 d . .
H31 H 0.2483 0.6182 -0.0026 0.023 Uiso 1 1 calc R .
C32 C 0.2645(6) 0.7428(6) 0.0465(5) 0.021(2) Uani 1 1 d . .
H32 H 0.2362 0.7847 0.0161 0.025 Uiso 1 1 calc R .
C33 C 0.3205(7) 0.8538(7) 0.1418(6) 0.035(3) Uani 1 1 d . .
H33A H 0.2717 0.8735 0.1465 0.052 Uiso 1 1 calc GR .
H33B H 0.3360 0.8960 0.1158 0.052 Uiso 1 1 calc GR .
H33C H 0.3616 0.8503 0.1829 0.052 Uiso 1 1 calc GR .
Y2 Y 0.58842(5) 0.66623(6) 0.39267(4) 0.0165(2) Uani 1 1 d . .
N3 N 0.4786(5) 0.7855(5) 0.4784(4) 0.0180(18) Uani 1 1 d . .
N4 N 0.5576(4) 0.6837(5) 0.5329(4) 0.0160(17) Uani 1 1 d . .
C34 C 0.5387(6) 0.7297(6) 0.4774(5) 0.019(2) Uani 1 1 d . .
C35 C 0.5092(6) 0.7081(6) 0.5666(4) 0.018(2) Uani 1 1 d . .
H35 H 0.5102 0.6840 0.6051 0.021 Uiso 1 1 calc R .
C36 C 0.4610(6) 0.7725(6) 0.5336(5) 0.019(2) Uani 1 1 d . .
H36 H 0.4227 0.8031 0.5451 0.023 Uiso 1 1 calc R .
C37 C 0.6213(6) 0.6172(6) 0.5540(5) 0.018(2) Uani 1 1 d . .
C38 C 0.6194(6) 0.5436(6) 0.5135(5) 0.016(2) Uani 1 1 d . .
C39 C 0.6831(6) 0.4818(6) 0.5373(5) 0.020(2) Uani 1 1 d . .
H39 H 0.6837 0.4314 0.5128 0.025 Uiso 1 1 calc R .
C40 C 0.7448(6) 0.4920(6) 0.5951(4) 0.015(2) Uani 1 1 d . .
C41 C 0.7437(6) 0.5684(6) 0.6313(4) 0.019(2) Uani 1 1 d . .
H41 H 0.7850 0.5774 0.6698 0.023 Uiso 1 1 calc R .
C42 C 0.6826(6) 0.6314(6) 0.6112(5) 0.022(2) Uani 1 1 d . .
C43 C 0.5624(6) 0.5335(6) 0.4493(5) 0.022(2) Uani 1 1 d . .
H43A H 0.5081 0.5340 0.4492 0.026 Uiso 1 1 calc R .
H43B H 0.5715 0.4779 0.4301 0.026 Uiso 1 1 calc R .
C44 C 0.8147(6) 0.4284(7) 0.6174(5) 0.025(2) Uani 1 1 d . .
H44A H 0.8081 0.3817 0.5864 0.038 Uiso 1 1 calc GR .
H44B H 0.8175 0.4020 0.6572 0.038 Uiso 1 1 calc GR .
H44C H 0.8630 0.4609 0.6229 0.038 Uiso 1 1 calc GR .
C45 C 0.6863(7) 0.7142(7) 0.6525(5) 0.030(3) Uani 1 1 d . .
H45A H 0.6653 0.7654 0.6258 0.045 Uiso 1 1 calc GR .
H45B H 0.7407 0.7257 0.6786 0.045 Uiso 1 1 calc GR .
H45C H 0.6553 0.7036 0.6792 0.045 Uiso 1 1 calc GR .
C46 C 0.4388(6) 0.8504(6) 0.4296(5) 0.019(2) Uani 1 1 d . .
C47 C 0.4810(6) 0.9244(7) 0.4204(5) 0.024(2) Uani 1 1 d . .
C48 C 0.4410(7) 0.9853(7) 0.3718(5) 0.031(3) Uani 1 1 d . .
H48 H 0.4677 1.0361 0.3652 0.038 Uiso 1 1 calc R .
C49 C 0.3613(7) 0.9707(7) 0.3331(5) 0.034(3) Uani 1 1 d . .
C50 C 0.3219(7) 0.8958(7) 0.3435(5) 0.029(3) Uani 1 1 d . .
H50 H 0.2690 0.8864 0.3179 0.035 Uiso 1 1 calc R .
C51 C 0.3589(6) 0.8338(7) 0.3913(5) 0.024(2) Uani 1 1 d . .
C52 C 0.5657(7) 0.9433(7) 0.4641(6) 0.033(3) Uani 1 1 d . .
H52A H 0.5698 0.9336 0.5075 0.049 Uiso 1 1 calc GR .
H52B H 0.5792 1.0046 0.4588 0.049 Uiso 1 1 calc GR .
H52C H 0.6017 0.9035 0.4536 0.049 Uiso 1 1 calc GR .
C53 C 0.3195(8) 1.0353(9) 0.2795(6) 0.047(4) Uani 1 1 d . .
H53A H 0.3293 1.0173 0.2417 0.070 Uiso 1 1 calc GR .
H53B H 0.3395 1.0951 0.2913 0.070 Uiso 1 1 calc GR .
H53C H 0.2632 1.0342 0.2715 0.070 Uiso 1 1 calc GR .
C54 C 0.3114(6) 0.7550(7) 0.4008(5) 0.025(2) Uani 1 1 d . .
H54A H 0.3470 0.7084 0.4237 0.038 Uiso 1 1 calc GR .
H54B H 0.2780 0.7324 0.3602 0.038 Uiso 1 1 calc GR .
H54C H 0.2788 0.7741 0.4247 0.038 Uiso 1 1 calc GR .
C55 C 0.7137(5) 0.7673(7) 0.3884(5) 0.021(2) Uani 1 1 d . .
C56 C 0.7201(6) 0.6835(7) 0.3626(5) 0.025(2) Uani 1 1 d . .
H56 H 0.7146 0.6733 0.3204 0.030 Uiso 1 1 calc R .
C57 C 0.7360(6) 0.6164(7) 0.4098(5) 0.027(2) Uani 1 1 d . .
H57 H 0.7422 0.5552 0.4041 0.032 Uiso 1 1 calc R .
C58 C 0.7408(6) 0.6582(8) 0.4665(5) 0.032(3) Uani 1 1 d . .
H58 H 0.7522 0.6303 0.5058 0.038 Uiso 1 1 calc R .
C59 C 0.7252(6) 0.7502(7) 0.4534(5) 0.024(2) Uani 1 1 d . .
H59 H 0.7227 0.7933 0.4828 0.029 Uiso 1 1 calc R .
C60 C 0.6990(7) 0.8566(7) 0.3555(6) 0.039(3) Uani 1 1 d . .
H60A H 0.6964 0.8491 0.3123 0.059 Uiso 1 1 calc GR .
H60B H 0.7418 0.8970 0.3771 0.059 Uiso 1 1 calc GR .
H60C H 0.6496 0.8810 0.3560 0.059 Uiso 1 1 calc GR .
C61 C 0.4662(6) 0.5909(7) 0.2993(5) 0.026(2) Uani 1 1 d . .
C62 C 0.5208(7) 0.6209(9) 0.2723(5) 0.036(3) Uani 1 1 d . .
H62 H 0.5504 0.5832 0.2557 0.043 Uiso 1 1 calc R .
C63 C 0.5256(6) 0.7147(9) 0.2731(5) 0.035(3) Uani 1 1 d . .
H63 H 0.5581 0.7497 0.2579 0.041 Uiso 1 1 calc R .
C64 C 0.4720(6) 0.7458(7) 0.3012(5) 0.027(2) Uani 1 1 d . .
H64 H 0.4620 0.8058 0.3079 0.032 Uiso 1 1 calc R .
C65 C 0.4359(6) 0.6699(7) 0.3178(5) 0.026(2) Uani 1 1 d . .
H65 H 0.3981 0.6715 0.3377 0.032 Uiso 1 1 calc R .
C66 C 0.4376(8) 0.4969(8) 0.3006(6) 0.053(4) Uani 1 1 d . .
H66A H 0.4784 0.4553 0.2999 0.080 Uiso 1 1 calc GR .
H66B H 0.3905 0.4869 0.2640 0.080 Uiso 1 1 calc GR .
H66C H 0.4254 0.4878 0.3386 0.080 Uiso 1 1 calc GR .

loop_
_atom_site_aniso_label
_atom_site_aniso_U_11
_atom_site_aniso_U_22
_atom_site_aniso_U_33
_atom_site_aniso_U_23
_atom_site_aniso_U_13
_atom_site_aniso_U_12
Y1 0.0117(5) 0.0197(5) 0.0117(5) 0.0003(4) 0.0051(4) -0.0007(4)
N1 0.019(4) 0.014(4) 0.018(4) -0.003(3) 0.010(4) 0.004(3)
N2 0.007(4) 0.017(4) 0.017(4) 0.001(3) 0.004(3) 0.000(3)
C1 0.014(5) 0.013(4) 0.015(5) -0.001(4) 0.006(4) 0.000(4)
C2 0.015(5) 0.020(5) 0.027(6) 0.003(4) 0.007(5) 0.000(4)
C3 0.011(5) 0.021(5) 0.025(6) 0.007(4) -0.001(4) 0.001(4)
C4 0.014(5) 0.016(5) 0.016(5) -0.002(4) 0.006(4) -0.002(4)
C5 0.013(5) 0.018(5) 0.009(5) 0.000(4) 0.003(4) 0.000(4)
C6 0.022(5) 0.017(5) 0.021(5) 0.001(4) 0.012(5) 0.003(4)
C7 0.015(5) 0.017(5) 0.014(5) -0.011(4) 0.005(4) -0.004(4)
C8 0.025(6) 0.023(5) 0.012(5) 0.001(4) 0.011(4) -0.006(4)
C9 0.013(5) 0.018(5) 0.015(5) 0.003(4) 0.003(4) -0.002(4)
C10 0.010(5) 0.025(5) 0.009(5) 0.002(4) 0.004(4) 0.000(4)
C11 0.041(7) 0.026(6) 0.030(7) -0.007(5) 0.020(6) 0.003(5)
C12 0.033(6) 0.029(6) 0.024(6) 0.011(5) 0.015(5) 0.006(5)
C13 0.016(5) 0.015(5) 0.024(5) 0.003(4) 0.006(4) 0.007(4)
C14 0.025(6) 0.021(5) 0.017(5) 0.002(4) 0.003(5) 0.001(4)
C15 0.028(6) 0.021(5) 0.030(6) 0.003(5) -0.004(5) 0.007(5)
C16 0.034(6) 0.017(5) 0.026(6) -0.004(4) 0.004(5) 0.011(5)
C17 0.040(7) 0.031(6) 0.017(6) 0.001(4) 0.011(5) 0.014(5)
C18 0.018(5) 0.018(5) 0.026(6) -0.002(4) 0.009(5) 0.007(4)
C19 0.021(6) 0.023(5) 0.032(6) 0.003(5) 0.003(5) 0.002(4)
C20 0.058(9) 0.034(7) 0.031(7) -0.014(5) 0.002(6) 0.012(6)
C21 0.027(6) 0.034(6) 0.036(7) 0.015(5) 0.012(5) 0.011(5)
C22 0.020(6) 0.041(6) 0.012(5) -0.002(4) 0.012(5) -0.010(5)
C23 0.017(5) 0.051(7) 0.019(5) 0.002(5) 0.008(4) 0.011(5)
C24 0.034(7) 0.038(6) 0.021(6) -0.008(5) 0.008(5) 0.006(5)
C25 0.026(6) 0.042(6) 0.012(5) -0.006(4) 0.012(5) -0.007(5)
C26 0.026(6) 0.031(6) 0.007(5) 0.002(4) 0.004(4) 0.002(5)
C27 0.038(7) 0.042(7) 0.021(6) 0.010(5) 0.010(5) -0.012(6)
C28 0.023(6) 0.017(5) 0.020(6) -0.007(4) 0.010(5) -0.007(4)
C29 0.017(5) 0.035(6) 0.031(6) 0.011(5) 0.020(5) 0.002(5)
C30 0.016(5) 0.024(5) 0.031(5) 0.008(4) 0.016(4) -0.003(4)
C31 0.020(5) 0.026(5) 0.017(5) -0.003(4) 0.014(4) -0.004(4)
C32 0.022(6) 0.022(5) 0.023(6) 0.007(4) 0.013(5) 0.006(4)
C33 0.044(7) 0.026(6) 0.040(7) -0.005(5) 0.022(6) -0.010(5)
Y2 0.0122(5) 0.0225(5) 0.0148(5) -0.0014(4) 0.0048(4) -0.0002(4)
N3 0.023(5) 0.020(4) 0.014(4) -0.002(3) 0.010(4) 0.000(4)
N4 0.013(4) 0.019(4) 0.016(4) 0.001(3) 0.005(3) 0.004(3)
C34 0.023(6) 0.017(5) 0.020(6) -0.006(4) 0.010(5) -0.002(4)
C35 0.019(5) 0.021(5) 0.015(5) 0.002(4) 0.007(4) 0.003(4)
C36 0.022(5) 0.019(5) 0.020(5) 0.001(4) 0.013(5) 0.001(4)
C37 0.016(5) 0.020(5) 0.018(5) 0.005(4) 0.004(4) 0.001(4)
C38 0.016(5) 0.013(5) 0.021(5) -0.004(4) 0.009(4) -0.006(4)
C39 0.022(5) 0.018(5) 0.023(6) -0.002(4) 0.010(5) 0.001(4)
C40 0.017(5) 0.021(5) 0.008(5) -0.001(4) 0.005(4) -0.003(4)
C41 0.017(5) 0.029(5) 0.007(5) -0.003(4) -0.003(4) -0.002(4)
C42 0.022(6) 0.022(5) 0.023(6) -0.005(4) 0.008(5) -0.007(4)
C43 0.019(5) 0.023(5) 0.024(6) -0.001(4) 0.008(5) 0.001(4)
C44 0.022(6) 0.036(6) 0.013(5) -0.002(4) 0.001(5) 0.000(5)
C45 0.034(7) 0.027(6) 0.025(6) -0.007(5) 0.006(5) -0.001(5)
C46 0.025(5) 0.014(5) 0.024(5) 0.002(4) 0.016(5) 0.005(4)
C47 0.028(6) 0.023(5) 0.029(6) -0.001(4) 0.021(5) 0.002(4)
C48 0.055(8) 0.021(5) 0.028(6) 0.007(4) 0.027(6) 0.005(5)
C49 0.043(7) 0.036(6) 0.033(7) 0.012(5) 0.025(6) 0.025(6)
C50 0.026(6) 0.040(6) 0.025(6) 0.008(5) 0.015(5) 0.014(5)
C51 0.022(5) 0.031(6) 0.028(6) 0.003(5) 0.019(5) 0.007(5)
C52 0.038(7) 0.027(6) 0.044(7) -0.006(5) 0.029(6) -0.010(5)
C53 0.052(8) 0.060(8) 0.035(7) 0.031(6) 0.024(7) 0.031(7)
C54 0.021(6) 0.033(6) 0.021(6) -0.004(4) 0.007(5) -0.001(5)
C55 0.005(5) 0.031(6) 0.022(6) 0.007(4) -0.001(4) -0.004(4)
C56 0.014(5) 0.028(6) 0.031(6) -0.012(4) 0.006(5) -0.002(4)
C57 0.013(5) 0.024(5) 0.042(7) 0.000(5) 0.006(5) 0.000(4)
C58 0.014(5) 0.039(6) 0.037(7) 0.018(6) 0.003(5) 0.004(5)
C59 0.017(5) 0.033(6) 0.021(6) -0.013(4) 0.005(5) -0.004(4)
C60 0.044(7) 0.029(6) 0.040(7) 0.008(5) 0.008(6) -0.005(5)
C61 0.021(6) 0.030(6) 0.018(6) -0.004(4) -0.006(5) 0.002(5)
C62 0.021(6) 0.064(8) 0.021(6) -0.011(5) 0.004(5) 0.011(6)
C63 0.015(6) 0.066(9) 0.017(6) 0.002(5) 0.000(5) -0.016(6)
C64 0.019(6) 0.031(6) 0.024(6) 0.004(5) -0.001(5) 0.007(5)
C65 0.016(5) 0.035(6) 0.026(6) -0.002(5) 0.006(5) 0.006(5)
C66 0.052(9) 0.043(8) 0.040(8) -0.006(6) -0.014(7) -0.003(7)

loop_
_atom_type_symbol
_atom_type_description
_atom_type_scat_dispersion_real
_atom_type_scat_dispersion_imag
_atom_type_scat_source
C C 0.0033 0.0016 'International Tables Vol C Tables 4.2.6.8 and 6.1.1.4'
H H 0.0000 0.0000 'International Tables Vol C Tables 4.2.6.8 and 6.1.1.4'
N N 0.0061 0.0033 'International Tables Vol C Tables 4.2.6.8 and 6.1.1.4'
Y Y -2.7962 3.5667 'International Tables Vol C Tables 4.2.6.8 and 6.1.1.4'

loop_
_geom_angle_atom_site_label_1
_geom_angle_atom_site_label_2
_geom_angle_atom_site_label_3
_geom_angle
C1 Y1 C22 110.6(3)
C1 Y1 C23 87.0(3)
C1 Y1 C24 93.1(3)
C1 Y1 C25 123.5(3)
C1 Y1 C26 137.4(3)
C1 Y1 C28 106.3(3)
C1 Y1 C29 134.0(3)
C1 Y1 C30 125.9(3)
C1 Y1 C31 95.1(3)
C1 Y1 C32 84.4(3)
C10 Y1 C1 74.7(3)
C10 Y1 C22 79.0(3)
C10 Y1 C23 90.1(3)
C10 Y1 C24 120.3(3)
C10 Y1 C25 129.7(3)
C10 Y1 C26 101.7(3)
C10 Y1 C28 140.2(3)
C10 Y1 C29 125.2(3)
C10 Y1 C30 96.2(3)
C10 Y1 C31 89.2(3)
C10 Y1 C32 114.2(3)
C23 Y1 C22 30.2(3)
C23 Y1 C28 129.6(3)
C24 Y1 C22 50.6(3)
C24 Y1 C23 30.3(3)
C24 Y1 C26 51.2(3)
C24 Y1 C28 99.4(3)
C24 Y1 C29 105.4(3)
C24 Y1 C31 150.5(3)
C24 Y1 C32 122.5(3)
C25 Y1 C22 51.0(3)
C25 Y1 C23 50.4(3)
C25 Y1 C24 31.1(3)
C25 Y1 C26 31.1(3)
C25 Y1 C28 84.0(3)
C25 Y1 C29 78.4(3)
C25 Y1 C30 103.5(3)
C25 Y1 C31 128.8(3)
C25 Y1 C32 114.0(3)
C26 Y1 C22 30.9(3)
C26 Y1 C23 50.4(3)
C26 Y1 C28 102.5(3)
C26 Y1 C29 83.5(3)
C26 Y1 C31 127.5(3)
C26 Y1 C32 131.9(3)
C28 Y1 C22 132.6(3)
C29 Y1 C22 113.7(3)
C29 Y1 C23 128.5(3)
C29 Y1 C28 30.2(3)
C29 Y1 C31 50.5(3)
C29 Y1 C32 50.0(3)
C30 Y1 C22 119.9(3)
C30 Y1 C23 147.1(3)
C30 Y1 C24 133.4(3)
C30 Y1 C26 96.7(3)
C30 Y1 C28 50.0(3)
C30 Y1 C29 29.9(3)
C30 Y1 C31 30.8(3)
C30 Y1 C32 50.3(3)
C31 Y1 C22 147.3(3)
C31 Y1 C23 177.6(3)
C31 Y1 C28 51.1(3)
C32 Y1 C22 162.7(3)
C32 Y1 C23 150.8(3)
C32 Y1 C28 30.6(3)
C32 Y1 C31 31.1(3)
C1 N1 C3 111.1(8)
C1 N1 C4 123.6(8)
C3 N1 C4 125.3(8)
C1 N2 C2 110.9(8)
C1 N2 C13 123.0(8)
C2 N2 C13 125.9(8)
N1 C1 Y1 117.8(6)
N1 C1 N2 103.6(8)
N2 C1 Y1 135.8(6)
N2 C2 H2 126.8
C3 C2 N2 106.5(8)
C3 C2 H2 126.8
N1 C3 H3 126.1
C2 C3 N1 107.8(9)
C2 C3 H3 126.1
C5 C4 N1 119.1(8)
C9 C4 N1 117.8(8)
C9 C4 C5 122.8(8)
C4 C5 C6 116.0(8)
C4 C5 C10 123.9(8)
C6 C5 C10 120.0(8)
C5 C6 H6 119.1
C7 C6 C5 121.8(9)
C7 C6 H6 119.1
C6 C7 C11 118.2(9)
C8 C7 C6 118.9(8)
C8 C7 C11 122.9(9)
C7 C8 H8 119.0
C7 C8 C9 122.1(9)
C9 C8 H8 119.0
C4 C9 C12 122.7(8)
C8 C9 C4 118.3(8)
C8 C9 C12 119.0(8)
Y1 C10 H10A 110.9
Y1 C10 H10B 110.9
C5 C10 Y1 104.3(6)
C5 C10 H10A 110.9
C5 C10 H10B 110.9
H10A C10 H10B 108.9
C7 C11 H11A 109.5
C7 C11 H11B 109.5
C7 C11 H11C 109.5
H11A C11 H11B 109.5
H11A C11 H11C 109.5
H11B C11 H11C 109.5
C9 C12 H12A 109.5
C9 C12 H12B 109.5
C9 C12 H12C 109.5
H12A C12 H12B 109.5
H12A C12 H12C 109.5
H12B C12 H12C 109.5
C14 C13 N2 117.3(8)
C18 C13 N2 119.6(8)
C18 C13 C14 123.1(9)
C13 C14 C15 117.4(10)
C13 C14 C19 122.1(9)
C15 C14 C19 120.5(9)
C14 C15 H15 119.3
C16 C15 C14 121.4(10)
C16 C15 H15 119.3
C15 C16 C20 119.9(10)
C17 C16 C15 118.8(10)
C17 C16 C20 121.3(10)
C16 C17 H17 118.5
C16 C17 C18 123.0(10)
C18 C17 H17 118.5
C13 C18 C17 116.3(9)
C13 C18 C21 123.8(9)
C17 C18 C21 119.9(9)
C14 C19 H19A 109.5
C14 C19 H19B 109.5
C14 C19 H19C 109.5
H19A C19 H19B 109.5
H19A C19 H19C 109.5
H19B C19 H19C 109.5
C16 C20 H20A 109.5
C16 C20 H20B 109.5
C16 C20 H20C 109.5
H20A C20 H20B 109.5
H20A C20 H20C 109.5
H20B C20 H20C 109.5
C18 C21 H21A 109.5
C18 C21 H21B 109.5
C18 C21 H21C 109.5
H21A C21 H21B 109.5
H21A C21 H21C 109.5
H21B C21 H21C 109.5
C23 C22 Y1 74.6(6)
C23 C22 C26 106.9(9)
C23 C22 C27 127.0(10)
C26 C22 Y1 72.4(5)
C26 C22 C27 125.9(10)
C27 C22 Y1 122.0(7)
Y1 C23 H23 118.4
C22 C23 Y1 75.2(5)
C22 C23 H23 125.3
C24 C23 Y1 72.9(6)
C24 C23 C22 109.4(9)
C24 C23 H23 125.3
Y1 C24 H24 115.4
C23 C24 Y1 76.8(6)
C23 C24 H24 126.1
C23 C24 C25 107.8(10)
C25 C24 Y1 73.9(6)
C25 C24 H24 126.1
Y1 C25 H25 115.9
C24 C25 Y1 75.1(6)
C24 C25 H25 126.1
C24 C25 C26 107.9(10)
C26 C25 Y1 75.1(6)
C26 C25 H25 126.1
Y1 C26 H26 115.6
C22 C26 Y1 76.7(5)
C22 C26 H26 126.0
C25 C26 Y1 73.8(6)
C25 C26 C22 108.0(10)
C25 C26 H26 126.0
C22 C27 H27A 109.5
C22 C27 H27B 109.5
C22 C27 H27C 109.5
H27A C27 H27B 109.5
H27A C27 H27C 109.5
H27B C27 H27C 109.5
C29 C28 Y1 73.6(5)
C29 C28 C32 106.5(9)
C29 C28 C33 127.1(10)
C32 C28 Y1 73.4(5)
C32 C28 C33 126.3(9)
C33 C28 Y1 119.4(7)
Y1 C29 H29 116.3
C28 C29 Y1 76.3(6)
C28 C29 H29 125.3
C30 C29 Y1 74.1(6)
C30 C29 C28 109.5(10)
C30 C29 H29 125.3
Y1 C30 H30 115.3
C29 C30 Y1 76.0(6)
C29 C30 H30 125.1
C29 C30 C31 109.9(9)
C31 C30 Y1 75.6(5)
C31 C30 H30 125.1
Y1 C31 H31 117.0
C30 C31 Y1 73.6(5)
C30 C31 H31 127.4
C30 C31 C32 105.2(9)
C32 C31 Y1 74.4(5)
C32 C31 H31 127.4
Y1 C32 H32 115.9
C28 C32 Y1 76.0(5)
C28 C32 C31 108.9(9)
C28 C32 H32 125.6
C31 C32 Y1 74.5(5)
C31 C32 H32 125.6
C28 C33 H33A 109.5
C28 C33 H33B 109.5
C28 C33 H33C 109.5
H33A C33 H33B 109.5
H33A C33 H33C 109.5
H33B C33 H33C 109.5
C34 Y2 C55 109.1(3)
C34 Y2 C56 136.0(3)
C34 Y2 C57 126.0(3)
C34 Y2 C58 95.8(3)
C34 Y2 C59 86.7(3)
C34 Y2 C61 109.5(3)
C34 Y2 C62 134.9(3)
C34 Y2 C63 121.7(4)
C34 Y2 C64 91.6(3)
C34 Y2 C65 85.1(3)
C43 Y2 C34 74.6(3)
C43 Y2 C55 139.5(3)
C43 Y2 C56 123.0(3)
C43 Y2 C57 93.4(3)
C43 Y2 C58 88.8(3)
C43 Y2 C59 114.4(3)
C43 Y2 C61 79.7(3)
C43 Y2 C62 102.8(4)
C43 Y2 C63 130.8(3)
C43 Y2 C64 121.1(3)
C43 Y2 C65 90.3(3)
C56 Y2 C55 29.8(3)
C56 Y2 C61 113.1(3)
C57 Y2 C55 50.6(3)
C57 Y2 C56 30.7(3)
C57 Y2 C58 30.4(3)
C57 Y2 C59 50.3(3)
C57 Y2 C61 119.9(3)
C57 Y2 C64 135.9(3)
C57 Y2 C65 148.5(3)
C58 Y2 C55 50.8(3)
C58 Y2 C56 50.1(3)
C58 Y2 C59 30.6(3)
C58 Y2 C61 148.0(3)
C58 Y2 C65 178.5(3)
C59 Y2 C55 30.6(3)
C59 Y2 C56 49.5(3)
C59 Y2 C61 161.4(3)
C59 Y2 C65 150.7(3)
C61 Y2 C55 131.1(3)
C62 Y2 C55 101.2(3)
C62 Y2 C56 84.1(3)
C62 Y2 C57 99.1(3)
C62 Y2 C58 129.3(4)
C62 Y2 C59 131.1(3)
C62 Y2 C61 30.3(3)
C62 Y2 C64 50.3(4)
C62 Y2 C65 49.7(3)
C63 Y2 C55 83.0(3)
C63 Y2 C56 79.6(3)
C63 Y2 C57 106.1(3)
C63 Y2 C58 129.2(3)
C63 Y2 C59 112.7(3)
C63 Y2 C61 51.3(3)
C63 Y2 C62 30.8(4)
C63 Y2 C64 30.8(3)
C63 Y2 C65 50.8(3)
C64 Y2 C55 99.4(3)
C64 Y2 C56 106.7(3)
C64 Y2 C58 150.0(3)
C64 Y2 C59 121.7(3)
C64 Y2 C61 51.2(3)
C64 Y2 C65 30.9(3)
C65 Y2 C55 129.9(3)
C65 Y2 C56 129.7(3)
C65 Y2 C61 30.6(3)
C34 N3 C36 110.8(8)
C34 N3 C46 125.2(8)
C36 N3 C46 124.1(8)
C34 N4 C35 111.5(8)
C34 N4 C37 123.8(8)
C35 N4 C37 124.7(8)
N3 C34 Y2 136.1(7)
N4 C34 Y2 117.3(6)
N4 C34 N3 103.7(8)
N4 C35 H35 126.5
C36 C35 N4 107.1(8)
C36 C35 H35 126.5
N3 C36 H36 126.5
C35 C36 N3 106.9(8)
C35 C36 H36 126.5
C38 C37 N4 118.2(8)
C42 C37 N4 118.5(8)
C42 C37 C38 123.2(9)
C37 C38 C39 114.9(9)
C37 C38 C43 124.6(9)
C39 C38 C43 120.2(8)
C38 C39 H39 118.1
C40 C39 C38 123.8(9)
C40 C39 H39 118.1
C39 C40 C41 117.6(9)
C39 C40 C44 122.7(8)
C41 C40 C44 119.5(9)
C40 C41 H41 119.1
C42 C41 C40 121.7(9)
C42 C41 H41 119.1
C37 C42 C41 118.6(9)
C37 C42 C45 122.6(9)
C41 C42 C45 118.7(9)
Y2 C43 H43A 111.1
Y2 C43 H43B 111.1
C38 C43 Y2 103.5(6)
C38 C43 H43A 111.1
C38 C43 H43B 111.1
H43A C43 H43B 109.0
C40 C44 H44A 109.5
C40 C44 H44B 109.5
C40 C44 H44C 109.5
H44A C44 H44B 109.5
H44A C44 H44C 109.5
H44B C44 H44C 109.5
C42 C45 H45A 109.5
C42 C45 H45B 109.5
C42 C45 H45C 109.5
H45A C45 H45B 109.5
H45A C45 H45C 109.5
H45B C45 H45C 109.5
C47 C46 N3 119.2(9)
C47 C46 C51 122.4(9)
C51 C46 N3 118.3(8)
C46 C47 C48 117.9(10)
C46 C47 C52 121.6(9)
C48 C47 C52 120.4(10)
C47 C48 H48 119.6
C49 C48 C47 120.9(10)
C49 C48 H48 119.6
C48 C49 C53 120.5(11)
C50 C49 C48 119.3(10)
C50 C49 C53 120.2(11)
C49 C50 H50 119.1
C49 C50 C51 121.9(11)
C51 C50 H50 119.1
C46 C51 C54 123.6(9)
C50 C51 C46 117.6(10)
C50 C51 C54 118.8(10)
C47 C52 H52A 109.5
C47 C52 H52B 109.5
C47 C52 H52C 109.5
H52A C52 H52B 109.5
H52A C52 H52C 109.5
H52B C52 H52C 109.5
C49 C53 H53A 109.5
C49 C53 H53B 109.5
C49 C53 H53C 109.5
H53A C53 H53B 109.5
H53A C53 H53C 109.5
H53B C53 H53C 109.5
C51 C54 H54A 109.5
C51 C54 H54B 109.5
C51 C54 H54C 109.5
H54A C54 H54B 109.5
H54A C54 H54C 109.5
H54B C54 H54C 109.5
C56 C55 Y2 73.2(6)
C56 C55 C59 105.2(9)
C56 C55 C60 127.8(10)
C59 C55 Y2 72.1(5)
C59 C55 C60 127.0(10)
C60 C55 Y2 120.0(7)
Y2 C56 H56 116.8
C55 C56 Y2 77.0(6)
C55 C56 H56 124.9
C55 C56 C57 110.1(9)
C57 C56 Y2 73.1(6)
C57 C56 H56 124.9
Y2 C57 H57 114.5
C56 C57 Y2 76.2(6)
C56 C57 H57 126.2
C58 C57 Y2 75.4(6)
C58 C57 C56 107.7(9)
C58 C57 H57 126.2
Y2 C58 H58 116.8
C57 C58 Y2 74.1(6)
C57 C58 H58 126.3
C57 C58 C59 107.4(9)
C59 C58 Y2 74.9(6)
C59 C58 H58 126.3
Y2 C59 H59 115.1
C55 C59 Y2 77.3(5)
C55 C59 H59 125.2
C58 C59 Y2 74.4(6)
C58 C59 C55 109.5(9)
C58 C59 H59 125.2
C55 C60 H60A 109.5
C55 C60 H60B 109.5
C55 C60 H60C 109.5
H60A C60 H60B 109.5
H60A C60 H60C 109.5
H60B C60 H60C 109.5
C62 C61 Y2 72.6(6)
C62 C61 C65 105.2(10)
C62 C61 C66 127.3(11)
C65 C61 Y2 73.6(6)
C65 C61 C66 127.0(11)
C66 C61 Y2 124.5(7)
Y2 C62 H62 116.1
C61 C62 Y2 77.1(6)
C61 C62 H62 124.4
C61 C62 C63 111.2(10)
C63 C62 Y2 74.1(7)
C63 C62 H62 124.4
Y2 C63 H63 115.3
C62 C63 Y2 75.1(7)
C62 C63 H63 126.6
C62 C63 C64 106.8(10)
C64 C63 Y2 75.4(6)
C64 C63 H63 126.6
Y2 C64 H64 116.6
C63 C64 Y2 73.9(6)
C63 C64 H64 126.2
C63 C64 C65 107.6(10)
C65 C64 Y2 75.4(6)
C65 C64 H64 126.2
Y2 C65 H65 117.0
C61 C65 Y2 75.8(6)
C61 C65 H65 125.4
C64 C65 Y2 73.7(6)
C64 C65 C61 109.1(9)
C64 C65 H65 125.4
C61 C66 H66A 109.5
C61 C66 H66B 109.5
C61 C66 H66C 109.5
H66A C66 H66B 109.5
H66A C66 H66C 109.5
H66B C66 H66C 109.5

loop_
_geom_bond_atom_site_label_1
_geom_bond_atom_site_label_2
_geom_bond_distance
Y1 C1 2.538(9)
Y1 C10 2.455(9)
Y1 C22 2.689(9)
Y1 C23 2.682(9)
Y1 C24 2.633(10)
Y1 C25 2.618(10)
Y1 C26 2.634(9)
Y1 C28 2.683(9)
Y1 C29 2.649(9)
Y1 C30 2.626(9)
Y1 C31 2.651(9)
Y1 C32 2.649(9)
N1 C1 1.357(11)
N1 C3 1.380(12)
N1 C4 1.456(11)
N2 C1 1.366(11)
N2 C2 1.394(12)
N2 C13 1.445(12)
C2 H2 0.9300
C2 C3 1.324(13)
C3 H3 0.9300
C4 C5 1.402(12)
C4 C9 1.395(13)
C5 C6 1.419(12)
C5 C10 1.469(12)
C6 H6 0.9300
C6 C7 1.406(13)
C7 C8 1.368(13)
C7 C11 1.508(13)
C8 H8 0.9300
C8 C9 1.389(13)
C9 C12 1.525(12)
C10 H10A 0.9700
C10 H10B 0.9700
C11 H11A 0.9600
C11 H11B 0.9600
C11 H11C 0.9600
C12 H12A 0.9600
C12 H12B 0.9600
C12 H12C 0.9600
C13 C14 1.399(13)
C13 C18 1.388(13)
C14 C15 1.406(14)
C14 C19 1.502(14)
C15 H15 0.9300
C15 C16 1.383(15)
C16 C17 1.373(15)
C16 C20 1.528(14)
C17 H17 0.9300
C17 C18 1.406(13)
C18 C21 1.497(14)
C19 H19A 0.9600
C19 H19B 0.9600
C19 H19C 0.9600
C20 H20A 0.9600
C20 H20B 0.9600
C20 H20C 0.9600
C21 H21A 0.9600
C21 H21B 0.9600
C21 H21C 0.9600
C22 C23 1.401(15)
C22 C26 1.417(14)
C22 C27 1.499(14)
C23 H23 0.9300
C23 C24 1.390(16)
C24 H24 0.9300
C24 C25 1.406(15)
C25 H25 0.9300
C25 C26 1.407(14)
C26 H26 0.9300
C27 H27A 0.9600
C27 H27B 0.9600
C27 H27C 0.9600
C28 C29 1.388(13)
C28 C32 1.406(14)
C28 C33 1.516(13)
C29 H29 0.9300
C29 C30 1.359(14)
C30 H30 0.9300
C30 C31 1.402(14)
C31 H31 0.9300
C31 C32 1.421(13)
C32 H32 0.9300
C33 H33A 0.9600
C33 H33B 0.9600
C33 H33C 0.9600
Y2 C34 2.542(9)
Y2 C43 2.473(10)
Y2 C55 2.726(9)
Y2 C56 2.678(10)
Y2 C57 2.638(10)
Y2 C58 2.654(10)
Y2 C59 2.660(10)
Y2 C61 2.688(10)
Y2 C62 2.632(11)
Y2 C63 2.620(11)
Y2 C64 2.638(10)
Y2 C65 2.661(10)
N3 C34 1.363(12)
N3 C36 1.391(12)
N3 C46 1.446(12)
N4 C34 1.354(12)
N4 C35 1.381(11)
N4 C37 1.457(12)
C35 H35 0.9300
C35 C36 1.327(13)
C36 H36 0.9300
C37 C38 1.414(13)
C37 C42 1.382(14)
C38 C39 1.415(13)
C38 C43 1.452(13)
C39 H39 0.9300
C39 C40 1.387(13)
C40 C41 1.398(13)
C40 C44 1.507(13)
C41 H41 0.9300
C41 C42 1.389(14)
C42 C45 1.527(13)
C43 H43A 0.9700
C43 H43B 0.9700
C44 H44A 0.9600
C44 H44B 0.9600
C44 H44C 0.9600
C45 H45A 0.9600
C45 H45B 0.9600
C45 H45C 0.9600
C46 C47 1.389(13)
C46 C51 1.409(14)
C47 C48 1.404(14)
C47 C52 1.517(15)
C48 H48 0.9300
C48 C49 1.404(17)
C49 C50 1.379(16)
C49 C53 1.515(14)
C50 H50 0.9300
C50 C51 1.392(14)
C51 C54 1.504(14)
C52 H52A 0.9600
C52 H52B 0.9600
C52 H52C 0.9600
C53 H53A 0.9600
C53 H53B 0.9600
C53 H53C 0.9600
C54 H54A 0.9600
C54 H54B 0.9600
C54 H54C 0.9600
C55 C56 1.392(14)
C55 C59 1.423(14)
C55 C60 1.494(14)
C56 H56 0.9300
C56 C57 1.408(15)
C57 H57 0.9300
C57 C58 1.389(15)
C58 H58 0.9300
C58 C59 1.404(15)
C59 H59 0.9300
C60 H60A 0.9600
C60 H60B 0.9600
C60 H60C 0.9600
C61 C62 1.390(15)
C61 C65 1.412(14)
C61 C66 1.490(16)
C62 H62 0.9300
C62 C63 1.395(16)
C63 H63 0.9300
C63 C64 1.395(15)
C64 H64 0.9300
C64 C65 1.412(15)
C65 H65 0.9300
C66 H66A 0.9600
C66 H66B 0.9600
C66 H66C 0.9600

loop_
_twin_individual_id
_twin_individual_mass_fraction_refined
1 0.725(3)
2 0.275(3)
